data_7245344
loop_
_publ_author_name
'Gale, Samuel David'
'Lloyd, Harry James'
'Male, Louise'
'Warren, Mark R.'
'Saunders, Lucy K.'
'Anderson, P. A.'
'Yeung, Hamish Hei-Man'

_publ_section_title
;
 Materials discovery and design limits in MDABCO perovskites
;
_journal_name_full CrystEngComm
_journal_paper_doi 10.1039/D2CE00848C
_journal_year 2022
_chemical_formula_moiety 'Cs1 I3, C7 H16 N2'
_chemical_formula_sum 'C7 H16 Cs I3 N2'
_chemical_formula_weight 641.83
_chemical_name_systematic '[MDABCO]CsI3'
_space_group_crystal_system trigonal
_space_group_IT_number 146
_space_group_name_Hall 'R 3'
_space_group_name_H-M_alt 'R 3 :H'
_atom_sites_solution_hydrogens mixed
_audit_creation_date 2022-06-20
_audit_creation_method
;
Olex2 1.5-alpha
(compiled 2022.06.10 svn.r3fa896fb for OlexSys, GUI svn.r6535)
;
_audit_update_record
;
2022-06-22 deposited with the CCDC.	2022-08-12 downloaded from the CCDC.
;
_cell_angle_alpha 90
_cell_angle_beta 90
_cell_angle_gamma 120
_cell_formula_units_Z 3
_cell_length_a 9.8648(5)
_cell_length_b 9.8648(5)
_cell_length_c 13.7921(17)
_cell_measurement_reflns_used 488
_cell_measurement_temperature 298.15
_cell_measurement_theta_max 18.521918518097653
_cell_measurement_theta_min 2.83576388824828
_cell_volume 1162.35(17)
_computing_data_reduction
;
DIALS 3.9.0-1-ge664cc1ff-release (Winter, G. et al., 2018)
dials.scale (Beilsten-Edmands, J. et al., 2020)
XIA2 3.9.0 (Winter, G., 2010)
;
_computing_molecular_graphics 'Olex2 1.5-alpha (Dolomanov et al., 2009)'
_computing_publication_material 'Olex2 1.5-alpha (Dolomanov et al., 2009)'
_computing_structure_refinement 'SHELXL 2018/3 (Sheldrick, 2015)'
_diffrn_ambient_temperature 298.15
_diffrn_measured_fraction_theta_full 0.825
_diffrn_measured_fraction_theta_max 0.825
_diffrn_measurement_device_type 'dectris-CrysAlisPro-abstract goniometer imported dectris'
_diffrn_radiation_type synchrotron
_diffrn_radiation_wavelength 0.534
_diffrn_reflns_av_R_equivalents 0.0292
_diffrn_reflns_av_unetI/netI 0.0333
_diffrn_reflns_Laue_measured_fraction_full 0.825
_diffrn_reflns_Laue_measured_fraction_max 0.825
_diffrn_reflns_limit_h_max 9
_diffrn_reflns_limit_h_min -8
_diffrn_reflns_limit_k_max 11
_diffrn_reflns_limit_k_min -6
_diffrn_reflns_limit_l_max 16
_diffrn_reflns_limit_l_min -8
_diffrn_reflns_number 604
_diffrn_reflns_point_group_measured_fraction_full 0.552
_diffrn_reflns_point_group_measured_fraction_max 0.552
_diffrn_reflns_theta_full 18.528
_diffrn_reflns_theta_max 18.528
_diffrn_reflns_theta_min 2.852
_exptl_absorpt_coefficient_mu 3.911
_exptl_absorpt_correction_T_max 1.0
_exptl_absorpt_correction_T_min 0.9961847627764093
_exptl_absorpt_correction_type empirical
_exptl_absorpt_process_details
;
DIALS 3.9.0-1-ge664cc1ff-release
Scaling & analysis of unmerged intensities, absorption correction using spherical harmonics
;
_exptl_crystal_colour 'clear colourless'
_exptl_crystal_colour_lustre clear
_exptl_crystal_colour_primary colourless
_exptl_crystal_density_diffrn 2.751
_exptl_crystal_description plate
_exptl_crystal_F_000 858
_exptl_crystal_preparation
'Dissolve CsI, MDABCO-I (stoichiometric ammounts) in water then add HI (6x stoichiometric ammount). Powder should form instantly.'
_exptl_crystal_recrystallization_method
'Evaporation of water-based solution on a microscope slide, leaves plate-like crystals to form.'
_exptl_crystal_size_max 0.1
_exptl_crystal_size_mid 0.1
_exptl_crystal_size_min 0.02
_refine_diff_density_max 1.015
_refine_diff_density_min -1.459
_refine_diff_density_rms 0.224
_refine_ls_abs_structure_details
;
 Flack x determined using 129 quotients [(I+)-(I-)]/[(I+)+(I-)]
 (Parsons, Flack and Wagner, Acta Cryst. B69 (2013) 249-259).
;
_refine_ls_abs_structure_Flack 0.0(2)
_refine_ls_extinction_method none
_refine_ls_goodness_of_fit_ref 1.199
_refine_ls_hydrogen_treatment constr
_refine_ls_matrix_type full
_refine_ls_number_parameters 41
_refine_ls_number_reflns 510
_refine_ls_number_restraints 22
_refine_ls_restrained_S_all 1.180
_refine_ls_R_factor_all 0.0394
_refine_ls_R_factor_gt 0.0393
_refine_ls_shift/su_max 0.000
_refine_ls_shift/su_mean 0.000
_refine_ls_structure_factor_coef Fsqd
_refine_ls_weighting_details 'w=1/[\s^2^(Fo^2^)+(0.0648P)^2^+23.7121P] where P=(Fo^2^+2Fc^2^)/3'
_refine_ls_weighting_scheme calc
_refine_ls_wR_factor_gt 0.1139
_refine_ls_wR_factor_ref 0.1141
_reflns_Friedel_coverage 0.339
_reflns_Friedel_fraction_full 0.279
_reflns_Friedel_fraction_max 0.279
_reflns_number_gt 509
_reflns_number_total 510
_reflns_threshold_expression 'I > 2\s(I)'
_cod_data_source_file d2ce00848c2.cif
_cod_data_source_block MDABCOCsI3
_cod_original_cell_volume 1162.35(18)
_cod_original_sg_symbol_H-M 'R 3'
_cod_database_code 7245344
_shelx_shelxl_version_number 2018/3
_shelx_space_group_comment
;
The symmetry employed for this shelxl refinement is uniquely defined
by the following loop, which should always be used as a source of
symmetry information in preference to the above space-group names.
They are only intended as comments.
;
_shelx_estimated_absorpt_t_max 0.926
_shelx_estimated_absorpt_t_min 0.696
_olex2_refinement_description
;
1. Twinned data refinement
 Scales: 0.819(5)
 0.181(5)
2. Fixed Uiso
 At 1.2 times of:
  All C(H,H) groups, All N(H) groups
 At 1.5 times of:
  All C(H) groups
3. Rigid body (RIGU) restrains
 C3, N1, H1, C1, C2, H1A, H1B, N2, H2A, H2B, H3
 with sigma for 1-2 distances of 0.001 and sigma for 1-3 distances of 0.002
4.a Riding coordinates:
 N1(H1), C3(H3)
4.b Secondary CH2 refined with riding coordinates:
 C2(H2A,H2B), C1(H1A,H1B)
;
_olex2_submission_original_sample_id '[MDABCO]CsI3'
_olex2_submission_special_instructions 'No special instructions were received'

loop_
_space_group_symop_operation_xyz
'x, y, z'
'-y, x-y, z'
'-x+y, -x, z'
'x+2/3, y+1/3, z+1/3'
'-y+2/3, x-y+1/3, z+1/3'
'-x+y+2/3, -x+1/3, z+1/3'
'x+1/3, y+2/3, z+2/3'
'-y+1/3, x-y+2/3, z+2/3'
'-x+y+1/3, -x+2/3, z+2/3'

loop_
_atom_site_label
_atom_site_type_symbol
_atom_site_fract_x
_atom_site_fract_y
_atom_site_fract_z
_atom_site_U_iso_or_equiv
_atom_site_adp_type
_atom_site_occupancy
_atom_site_site_symmetry_order
_atom_site_calc_flag
_atom_site_refinement_flags_posn
_atom_site_refinement_flags_adp
_atom_site_refinement_flags_occupancy
_atom_site_disorder_assembly
_atom_site_disorder_group
I1 I -0.19351(19) -0.3143(2) 0.18402(18) 0.0421(5) Uani 1 1 d . . . . .
Cs1 Cs 0.000000 0.000000 0.0021(4) 0.0552(10) Uani 1 3 d S T P . .
N1 N -0.333333 -0.666667 -0.294(4) 0.048(8) Uani 1 3 d S T P . .
H1 H -0.333333 -0.666667 -0.359930 0.057 Uiso 1 3 d R U P . .
N2 N -0.333333 -0.666667 -0.106(3) 0.037(6) Uani 1 3 d S T P . .
C2 C -0.487(3) -0.685(3) -0.142(3) 0.040(5) Uani 1 1 d . . . . .
H2A H -0.491924 -0.591603 -0.127639 0.048 Uiso 1 1 calc R U . . .
H2B H -0.573877 -0.773247 -0.110606 0.048 Uiso 1 1 calc R U . . .
C1 C -0.499(4) -0.714(4) -0.261(3) 0.054(6) Uani 1 1 d . . . . .
H1A H -0.570721 -0.822969 -0.276183 0.064 Uiso 1 1 calc R U . . .
H1B H -0.535026 -0.650028 -0.292839 0.064 Uiso 1 1 calc R U . . .
C3 C -0.333333 -0.666667 0.012(5) 0.070(13) Uani 1 3 d S T P . .
H3 H -0.236270 -0.658440 0.034673 0.105 Uiso 1 1 d R U . . .

loop_
_atom_site_aniso_label
_atom_site_aniso_U_11
_atom_site_aniso_U_22
_atom_site_aniso_U_33
_atom_site_aniso_U_23
_atom_site_aniso_U_13
_atom_site_aniso_U_12
I1 0.0379(10) 0.0382(10) 0.0473(11) -0.0004(9) -0.0031(8) 0.0170(7)
Cs1 0.0577(14) 0.0577(14) 0.050(3) 0.000 0.000 0.0288(7)
N1 0.052(11) 0.052(11) 0.040(17) 0.000 0.000 0.026(6)
N2 0.029(9) 0.029(9) 0.053(15) 0.000 0.000 0.015(4)
C2 0.026(8) 0.037(12) 0.056(12) 0.021(9) 0.012(7) 0.015(7)
C1 0.053(11) 0.056(16) 0.056(12) 0.017(9) 0.006(7) 0.031(8)
C3 0.08(2) 0.08(2) 0.052(15) 0.000 0.000 0.039(10)

loop_
_atom_type_symbol
_atom_type_description
_atom_type_scat_dispersion_real
_atom_type_scat_dispersion_imag
_atom_type_scat_source
C C 0.0000 0.0008 'International Tables Vol C Tables 4.2.6.8 and 6.1.1.4'
H H 0.0000 0.0000 'International Tables Vol C Tables 4.2.6.8 and 6.1.1.4'
Cs Cs -1.1152 1.2808 'International Tables Vol C Tables 4.2.6.8 and 6.1.1.4'
I I -1.2417 1.0917 'International Tables Vol C Tables 4.2.6.8 and 6.1.1.4'
N N 0.0005 0.0017 'International Tables Vol C Tables 4.2.6.8 and 6.1.1.4'

loop_
_geom_angle_atom_site_label_1
_geom_angle_atom_site_label_2
_geom_angle_atom_site_label_3
_geom_angle
_geom_angle_site_symmetry_1
_geom_angle_site_symmetry_3
_geom_angle_publ_flag
Cs1 I1 Cs1 166.08(8) 4_445 . ?
I1 Cs1 I1 78.89(9) . 2 ?
I1 Cs1 I1 87.86(3) 7_554 3 ?
I1 Cs1 I1 166.08(8) 7_554 . ?
I1 Cs1 I1 102.89(3) 7_554 2 ?
I1 Cs1 I1 78.89(9) 2 3 ?
I1 Cs1 I1 91.00(9) 7_554 9_544 ?
I1 Cs1 I1 87.86(3) 9_544 2 ?
I1 Cs1 I1 102.89(3) 8_444 3 ?
I1 Cs1 I1 78.89(9) . 3 ?
I1 Cs1 I1 91.00(9) 8_444 9_544 ?
I1 Cs1 I1 102.89(3) 9_544 . ?
I1 Cs1 I1 91.00(9) 7_554 8_444 ?
I1 Cs1 I1 87.86(3) 8_444 . ?
I1 Cs1 I1 166.08(8) 8_444 2 ?
I1 Cs1 I1 166.08(8) 9_544 3 ?
C1 N1 H1 107.4 3_545 . ?
C1 N1 H1 107.4 . . ?
C1 N1 H1 107.4 2_445 . ?
C1 N1 C1 111(2) 2_445 3_545 ?
C1 N1 C1 111(2) 3_545 . ?
C1 N1 C1 111(2) 2_445 . ?
C2 N2 C2 109(2) 2_445 . ?
C2 N2 C2 109(2) 3_545 . ?
C2 N2 C2 109(2) 2_445 3_545 ?
C2 N2 C3 110(2) 2_445 . ?
C2 N2 C3 110(2) 3_545 . ?
C2 N2 C3 110(2) . . ?
N2 C2 H2A 109.8 . . ?
N2 C2 H2B 109.8 . . ?
N2 C2 C1 109(3) . . ?
H2A C2 H2B 108.2 . . ?
C1 C2 H2A 109.8 . . ?
C1 C2 H2B 109.8 . . ?
N1 C1 C2 106(3) . . ?
N1 C1 H1A 110.6 . . ?
N1 C1 H1B 110.6 . . ?
C2 C1 H1A 110.6 . . ?
C2 C1 H1B 110.6 . . ?
H1A C1 H1B 108.7 . . ?
N2 C3 H3 108.6 . . ?
N2 C3 H3 108.623(3) . 2_445 ?
N2 C3 H3 108.623(6) . 3_545 ?
H3 C3 H3 110.3 2_445 3_545 ?
H3 C3 H3 110.3 . 3_545 ?
H3 C3 H3 110.3 . 2_445 ?

loop_
_geom_bond_atom_site_label_1
_geom_bond_atom_site_label_2
_geom_bond_distance
_geom_bond_site_symmetry_2
_geom_bond_publ_flag
I1 Cs1 3.682(3) 4_445 ?
I1 Cs1 3.692(3) . ?
N1 H1 0.9060 . ?
N1 C1 1.53(3) . ?
N1 C1 1.53(3) 2_445 ?
N1 C1 1.53(3) 3_545 ?
N2 C2 1.52(3) 2_445 ?
N2 C2 1.52(3) 3_545 ?
N2 C2 1.52(3) . ?
N2 C3 1.63(8) . ?
C2 H2A 0.9700 . ?
C2 H2B 0.9700 . ?
C2 C1 1.66(5) . ?
C1 H1A 0.9700 . ?
C1 H1B 0.9700 . ?
C3 H3 0.9705 2_445 ?
C3 H3 0.9705 3_545 ?
C3 H3 0.9704 . ?

loop_
_geom_torsion_atom_site_label_1
_geom_torsion_atom_site_label_2
_geom_torsion_atom_site_label_3
_geom_torsion_atom_site_label_4
_geom_torsion
_geom_torsion_site_symmetry_1
_geom_torsion_site_symmetry_2
_geom_torsion_site_symmetry_3
_geom_torsion_site_symmetry_4
_geom_torsion_publ_flag
N2 C2 C1 N1 -15(3) . . . . ?
C2 N2 C2 C1 -51(3) 2_445 . . . ?
C2 N2 C2 C1 69(3) 3_545 . . . ?
C1 N1 C1 C2 71(3) 2_445 . . . ?
C1 N1 C1 C2 -54(3) 3_545 . . . ?
C3 N2 C2 C1 -170.9(15) . . . . ?

loop_
_twin_individual_id
_twin_individual_mass_fraction_refined
1 0.819(5)
2 0.181(5)
